data_7041871
loop_
_publ_author_name
'Schwamm, R. J.'
'Fulton, J. R.'
'Coles, M. P.'
'Fitchett, C. M.'

_publ_section_title
;
 Hydrophosphination-type reactivity promoted by bismuth phosphanides:
 scope and limitations.
;
_journal_issue 7
_journal_name_full 'Dalton transactions (Cambridge, England : 2003)'
_journal_page_first 2068
_journal_page_last 2071
_journal_paper_doi 10.1039/c7dt00226b
_journal_volume 46
_journal_year 2017
_chemical_formula_moiety 'C19 H28 N O P'
_chemical_formula_sum 'C19 H28 N O P'
_chemical_formula_weight 317.39
_space_group_IT_number 14
_symmetry_cell_setting monoclinic
_symmetry_Int_Tables_number 14
_symmetry_space_group_name_Hall '-P 2yn'
_symmetry_space_group_name_H-M 'P 1 21/n 1'
_atom_sites_solution_hydrogens mixed
_audit_conform_dict_location ftp://ftp.iucr.org/pub/cif_core.dic
_audit_conform_dict_name cif_core.dic
_audit_conform_dict_version 2.4.3
_audit_creation_date 2015-10-19T08:35:16-00:00
_audit_creation_method 'WinGX routine CIF_UPDATE'
_audit_update_record
;
2016-01-12 deposited with the CCDC.
2017-01-27 downloaded from the CCDC.
;
_cell_angle_alpha 90
_cell_angle_beta 99.5776(5)
_cell_angle_gamma 90
_cell_formula_units_Z 20
_cell_length_a 12.87859(7)
_cell_length_b 18.69702(10)
_cell_length_c 37.4280(2)
_cell_measurement_reflns_used 55732
_cell_measurement_temperature 120.01(10)
_cell_measurement_theta_max 71.666
_cell_measurement_theta_min 4.18
_cell_measurement_wavelength 1.54184
_cell_volume 8886.71(8)
_computing_cell_refinement
;
        CrysAlisPro, Agilent Technologies,
        Version 1.171.37.35h (release 09-02-2015 CrysAlis171 .NET)
        (compiled Feb  9 2015,16:26:32)
;
_computing_data_collection
;
        CrysAlisPro, Agilent Technologies,
        Version 1.171.37.35h (release 09-02-2015 CrysAlis171 .NET)
        (compiled Feb  9 2015,16:26:32)
;
_computing_data_reduction
;
        CrysAlisPro, Agilent Technologies,
        Version 1.171.37.35h (release 09-02-2015 CrysAlis171 .NET)
        (compiled Feb  9 2015,16:26:32)
;
_computing_molecular_graphics 'Ortep for Windows (Farrugia, 2012)'
_computing_publication_material 'WinGX publication routines (Farrugia, 2012)'
_computing_structure_refinement 'SHELXL-2014/6 (Sheldrick, 2014)'
_diffrn_ambient_temperature 120.01(10)
_diffrn_detector 'CCD plate'
_diffrn_detector_area_resol_mean 8.0856
_diffrn_measured_fraction_theta_full 0.9993
_diffrn_measured_fraction_theta_max 0.9963
_diffrn_measurement_device 'four-circle diffractometer'
_diffrn_measurement_device_type 'SuperNova, Dual, Cu at zero, EosS2'
_diffrn_measurement_method '\w scans'
_diffrn_orient_matrix_UB_11 -0.0473936
_diffrn_orient_matrix_UB_12 -0.0320461
_diffrn_orient_matrix_UB_13 0.0316348
_diffrn_orient_matrix_UB_21 0.0223386
_diffrn_orient_matrix_UB_22 -0.0759056
_diffrn_orient_matrix_UB_23 -0.0128454
_diffrn_orient_matrix_UB_31 0.109378
_diffrn_orient_matrix_UB_32 0.0016199
_diffrn_orient_matrix_UB_33 0.0240202
_diffrn_radiation_monochromator mirror
_diffrn_radiation_probe x-ray
_diffrn_radiation_type 'Cu K\a'
_diffrn_radiation_wavelength 1.54184
_diffrn_reflns_av_R_equivalents 0.0353
_diffrn_reflns_av_unetI/netI 0.0373
_diffrn_reflns_Laue_measured_fraction_full 1
_diffrn_reflns_Laue_measured_fraction_max 0.996
_diffrn_reflns_limit_h_max 15
_diffrn_reflns_limit_h_min -11
_diffrn_reflns_limit_k_max 45
_diffrn_reflns_limit_k_min -46
_diffrn_reflns_limit_l_max 13
_diffrn_reflns_limit_l_min -13
_diffrn_reflns_number 61225
_diffrn_reflns_point_group_measured_fraction_full 1
_diffrn_reflns_point_group_measured_fraction_max 0.996
_diffrn_reflns_theta_full 66.9682
_diffrn_reflns_theta_max 71.6759
_diffrn_reflns_theta_min 4.2084
_diffrn_source 'sealed X-ray tube'
_exptl_absorpt_coefficient_mu 1.368
_exptl_absorpt_correction_T_max 0.954
_exptl_absorpt_correction_T_min 0.858
_exptl_absorpt_correction_type gaussian
_exptl_absorpt_process_details
;
        CrysAlisPro, Agilent Technologies,
        Version 1.171.37.35h (release 09-02-2015 CrysAlis171 .NET)
        (compiled Feb  9 2015,16:26:32)
Numerical absorption correction based on gaussian integration over
                        a multifaceted crystal model
        Empirical absorption correction using spherical harmonics,
 implemented in SCALE3 ABSPACK scaling algorithm.
;
_exptl_crystal_colour 'clear colourless'
_exptl_crystal_density_diffrn 1.186
_exptl_crystal_density_method 'not measured'
_exptl_crystal_description needle
_exptl_crystal_F_000 3440
_exptl_crystal_size_max 0.3716
_exptl_crystal_size_mid 0.097
_exptl_crystal_size_min 0.0844
_refine_diff_density_max 0.857
_refine_diff_density_min -0.415
_refine_diff_density_rms 0.077
_refine_ls_extinction_method none
_refine_ls_goodness_of_fit_ref 1.012
_refine_ls_hydrogen_treatment mixed
_refine_ls_matrix_type full
_refine_ls_number_constraints 0
_refine_ls_number_parameters 1103
_refine_ls_number_reflns 17290
_refine_ls_number_restraints 234
_refine_ls_restrained_S_all 1.011
_refine_ls_R_factor_all 0.0542
_refine_ls_R_factor_gt 0.0504
_refine_ls_shift/su_max 0.001
_refine_ls_shift/su_mean 0
_refine_ls_structure_factor_coef Fsqd
_refine_ls_weighting_details 'w=1/[\s^2^(Fo^2^)+(0.1010P)^2^+3.2862P] where P=(Fo^2^+2Fc^2^)/3'
_refine_ls_weighting_scheme calc
_refine_ls_wR_factor_gt 0.1399
_refine_ls_wR_factor_ref 0.1454
_reflns_number_gt 15724
_reflns_number_total 17290
_reflns_threshold_expression 'I > 2\s(I)'
_cod_data_source_file c7dt00226b2.cif
_cod_data_source_block Compound-7-RJS04-191
_cod_depositor_comments 'Adding full bibliography for 7041870--7041871.cif.'
_cod_original_cell_volume 8886.72(8)
_cod_original_sg_symbol_H-M 'P 21/n'
_cod_database_code 7041871

loop_
_symmetry_equiv_pos_as_xyz
'x, y, z'
'-x+1/2, y+1/2, -z+1/2'
'-x, -y, -z'
'x-1/2, -y-1/2, z-1/2'

loop_
_atom_site_label
_atom_site_type_symbol
_atom_site_fract_x
_atom_site_fract_y
_atom_site_fract_z
_atom_site_U_iso_or_equiv
_atom_site_adp_type
_atom_site_occupancy
_atom_site_calc_flag
_atom_site_disorder_assembly
_atom_site_disorder_group
P1 P -0.01091(3) 0.82500(2) 0.15087(2) 0.01835(10) Uani 1 d . .
P2 P 0.26867(3) 0.65294(2) 0.24458(2) 0.01607(9) Uani 1 d . .
P3 P 0.38322(3) 0.83594(2) -0.05161(2) 0.01719(10) Uani 1 d . .
P4 P 0.67828(3) 0.65944(2) 0.04587(2) 0.01914(10) Uani 1 d . .
P5 P 0.89678(3) 0.33946(2) 0.15888(2) 0.01940(10) Uani 1 d . .
O1 O -0.20792(8) 0.76633(6) 0.12925(3) 0.0237(2) Uani 1 d . .
O2 O 0.07715(8) 0.72187(6) 0.23265(3) 0.0217(2) Uani 1 d . .
O3 O 0.19212(8) 0.76922(6) -0.07270(3) 0.0220(2) Uani 1 d . .
O4 O 0.48349(8) 0.72394(6) 0.03065(3) 0.0228(2) Uani 1 d . .
O5 O 1.09126(8) 0.27628(6) 0.18004(3) 0.0234(2) Uani 1 d . .
N1 N -0.11145(9) 0.71829(6) 0.18025(3) 0.0175(2) Uani 1 d . .
H1N H -0.0546(15) 0.7197(9) 0.1940(5) 0.019(4) Uiso 1 d . .
N2 N 0.19770(9) 0.76724(6) 0.27852(3) 0.0154(2) Uani 1 d . .
H2N H 0.2565(17) 0.7618(10) 0.2887(5) 0.024(5) Uiso 1 d . .
N3 N 0.28937(9) 0.72860(6) -0.02012(3) 0.0154(2) Uani 1 d . .
H3N H 0.3453(16) 0.7323(10) -0.0076(5) 0.020(5) Uiso 1 d . .
N4 N 0.59534(10) 0.77052(6) 0.07862(3) 0.0181(2) Uani 1 d . .
H4N H 0.6533(17) 0.7655(10) 0.0905(5) 0.026(5) Uiso 1 d . .
N5 N 0.98788(10) 0.22702(7) 0.13077(3) 0.0210(3) Uani 1 d . .
H5N H 0.9321(15) 0.2313(10) 0.1180(5) 0.020(4) Uiso 1 d . .
C1 C -0.12682(11) 0.76379(7) 0.15163(4) 0.0172(3) Uani 1 d . .
C2 C -0.18403(11) 0.66958(7) 0.19121(4) 0.0176(3) Uani 1 d . .
C3 C -0.27606(12) 0.64790(8) 0.16890(4) 0.0229(3) Uani 1 d . .
H3 H -0.2928 0.6654 0.1448 0.028 Uiso 1 calc . .
C4 C -0.34336(13) 0.60035(9) 0.18228(4) 0.0274(3) Uani 1 d . .
H4 H -0.4066 0.586 0.1672 0.033 Uiso 1 calc . .
C5 C -0.31974(14) 0.57359(9) 0.21722(5) 0.0312(4) Uani 1 d . .
H5 H -0.3663 0.5412 0.2261 0.037 Uiso 1 calc . .
C6 C -0.22751(15) 0.59471(10) 0.23904(5) 0.0347(4) Uani 1 d . .
H6 H -0.2105 0.5764 0.263 0.042 Uiso 1 calc . .
C7 C -0.15961(13) 0.64236(9) 0.22627(4) 0.0279(3) Uani 1 d . .
H7 H -0.0963 0.6565 0.2415 0.033 Uiso 1 calc . .
C8 C -0.07561(12) 0.90775(8) 0.16449(4) 0.0220(3) Uani 1 d . .
H8 H -0.1077 0.8942 0.1861 0.026 Uiso 1 calc . .
C9 C -0.16494(12) 0.93936(8) 0.13717(4) 0.0241(3) Uani 1 d . .
H9A H -0.2187 0.9021 0.1296 0.029 Uiso 1 calc . .
H9B H -0.1371 0.9555 0.1154 0.029 Uiso 1 calc . .
C10 C -0.21578(13) 1.00251(9) 0.15362(5) 0.0295(3) Uani 1 d . .
H10A H -0.2485 0.9856 0.1742 0.035 Uiso 1 calc . .
H10B H -0.2719 1.0231 0.1352 0.035 Uiso 1 calc . .
C11 C -0.13432(15) 1.06023(9) 0.16681(5) 0.0352(4) Uani 1 d . .
H11A H -0.1069 1.0806 0.1458 0.042 Uiso 1 calc . .
H11B H -0.1684 1.0993 0.1785 0.042 Uiso 1 calc . .
C12 C -0.04385(16) 1.02986(10) 0.19357(5) 0.0382(4) Uani 1 d . .
H12A H -0.07 1.015 0.2159 0.046 Uiso 1 calc . .
H12B H 0.01 1.0675 0.2003 0.046 Uiso 1 calc . .
C13 C 0.00693(13) 0.96536(9) 0.17775(5) 0.0316(4) Uani 1 d . .
H13A H 0.0409 0.9813 0.1573 0.038 Uiso 1 calc . .
H13B H 0.0621 0.9448 0.1965 0.038 Uiso 1 calc . .
C14 C -0.01788(11) 0.82924(8) 0.10114(4) 0.0194(3) Uani 1 d . .
H14 H -0.0905 0.8438 0.0896 0.023 Uiso 1 calc . .
C15 C 0.06191(12) 0.88431(8) 0.09175(4) 0.0242(3) Uani 1 d . .
H15A H 0.04 0.9327 0.0982 0.029 Uiso 1 calc . .
H15B H 0.1318 0.8743 0.1063 0.029 Uiso 1 calc . .
C16 C 0.07064(14) 0.88260(9) 0.05170(5) 0.0308(4) Uani 1 d . .
H16A H 0.1257 0.9167 0.0471 0.037 Uiso 1 calc . .
H16B H 0.0029 0.898 0.0372 0.037 Uiso 1 calc . .
C17 C 0.09792(15) 0.80807(10) 0.03971(5) 0.0362(4) Uani 1 d . .
H17A H 0.1684 0.7941 0.0526 0.043 Uiso 1 calc . .
H17B H 0.1002 0.8083 0.0134 0.043 Uiso 1 calc . .
C18 C 0.01612(15) 0.75397(10) 0.04776(5) 0.0341(4) Uani 1 d . .
H18A H -0.053 0.7655 0.033 0.041 Uiso 1 calc . .
H18B H 0.0367 0.7055 0.0408 0.041 Uiso 1 calc . .
C19 C 0.00597(13) 0.75431(8) 0.08778(5) 0.0260(3) Uani 1 d . .
H19A H 0.0724 0.7366 0.1022 0.031 Uiso 1 calc . .
H19B H -0.0512 0.7212 0.0917 0.031 Uiso 1 calc . .
C20 C 0.16537(10) 0.72085(7) 0.25116(4) 0.0147(3) Uani 1 d . .
C21 C 0.13990(11) 0.82355(7) 0.29104(4) 0.0163(3) Uani 1 d . .
C22 C 0.04621(12) 0.85007(8) 0.27149(4) 0.0223(3) Uani 1 d . .
H22 H 0.0175 0.8303 0.2486 0.027 Uiso 1 calc . .
C23 C -0.00457(13) 0.90590(8) 0.28606(5) 0.0275(3) Uani 1 d . .
H23 H -0.0687 0.9239 0.2729 0.033 Uiso 1 calc . .
C24 C 0.03608(13) 0.93585(8) 0.31929(5) 0.0285(3) Uani 1 d . .
H24 H 0.0002 0.9738 0.3289 0.034 Uiso 1 calc . .
C25 C 0.12986(14) 0.90967(9) 0.33832(5) 0.0301(4) Uani 1 d . .
H25 H 0.159 0.9302 0.361 0.036 Uiso 1 calc . .
C26 C 0.18146(12) 0.85369(8) 0.32441(4) 0.0240(3) Uani 1 d . .
H26 H 0.2455 0.8358 0.3377 0.029 Uiso 1 calc . .
C27 C 0.18732(11) 0.57009(7) 0.24442(4) 0.0176(3) Uani 1 d . .
H27 H 0.142 0.565 0.2201 0.021 Uiso 1 calc . .
C28 C 0.11691(13) 0.57184(8) 0.27352(4) 0.0241(3) Uani 1 d . .
H28A H 0.0663 0.6119 0.2685 0.029 Uiso 1 calc . .
H28B H 0.1608 0.5803 0.2975 0.029 Uiso 1 calc . .
C29 C 0.05640(13) 0.50149(8) 0.27450(5) 0.0276(3) Uani 1 d . .
H29A H 0.0122 0.5041 0.2937 0.033 Uiso 1 calc . .
H29B H 0.0093 0.4945 0.251 0.033 Uiso 1 calc . .
C30 C 0.13092(14) 0.43816(8) 0.28175(4) 0.0273(3) Uani 1 d . .
H30A H 0.0898 0.3933 0.2812 0.033 Uiso 1 calc . .
H30B H 0.1741 0.4429 0.3061 0.033 Uiso 1 calc . .
C31 C 0.20259(14) 0.43491(8) 0.25326(5) 0.0296(4) Uani 1 d . .
H31A H 0.1599 0.4242 0.2293 0.036 Uiso 1 calc . .
H31B H 0.2542 0.3957 0.2593 0.036 Uiso 1 calc . .
C32 C 0.26139(13) 0.50544(8) 0.25106(5) 0.0282(3) Uani 1 d . .
H32A H 0.3032 0.5023 0.2312 0.034 Uiso 1 calc . .
H32B H 0.311 0.5127 0.274 0.034 Uiso 1 calc . .
C33 C 0.26317(11) 0.67076(7) 0.19543(4) 0.0181(3) Uani 1 d . .
H33 H 0.1878 0.6704 0.1834 0.022 Uiso 1 calc . .
C34 C 0.32237(16) 0.61362(9) 0.17775(5) 0.0331(4) Uani 1 d . .
H34A H 0.2884 0.5666 0.1796 0.04 Uiso 1 calc . .
H34B H 0.3957 0.6105 0.1908 0.04 Uiso 1 calc . .
C35 C 0.3232(2) 0.63092(10) 0.13787(5) 0.0447(5) Uani 1 d . .
H35A H 0.3639 0.5939 0.1273 0.054 Uiso 1 calc . .
H35B H 0.2502 0.6301 0.1245 0.054 Uiso 1 calc . .
C36 C 0.37187(16) 0.70418(10) 0.13353(5) 0.0386(4) Uani 1 d . .
H36A H 0.4467 0.7039 0.1452 0.046 Uiso 1 calc . .
H36B H 0.3688 0.7148 0.1075 0.046 Uiso 1 calc . .
C37 C 0.31288(14) 0.76144(9) 0.15077(5) 0.0294(4) Uani 1 d . .
H37A H 0.2401 0.765 0.1373 0.035 Uiso 1 calc . .
H37B H 0.3478 0.8082 0.149 0.035 Uiso 1 calc . .
C38 C 0.30921(12) 0.74505(8) 0.19053(4) 0.0235(3) Uani 1 d . .
H38A H 0.2658 0.7817 0.2002 0.028 Uiso 1 calc . .
H38B H 0.3814 0.7477 0.2046 0.028 Uiso 1 calc . .
C39 C 0.27185(11) 0.77127(7) -0.04974(4) 0.0155(3) Uani 1 d . .
C40 C 0.22317(11) 0.67528(7) -0.00933(4) 0.0160(3) Uani 1 d . .
C41 C 0.12529(13) 0.65738(8) -0.02907(4) 0.0245(3) Uani 1 d . .
H41 H 0.0992 0.6814 -0.0511 0.029 Uiso 1 calc . .
C42 C 0.06604(14) 0.60390(9) -0.01614(5) 0.0303(4) Uani 1 d . .
H42 H -0.001 0.5918 -0.0295 0.036 Uiso 1 calc . .
C43 C 0.10280(14) 0.56803(9) 0.01575(4) 0.0294(4) Uani 1 d . .
H43 H 0.0617 0.5315 0.0242 0.035 Uiso 1 calc . .
C44 C 0.20029(14) 0.58603(9) 0.03523(4) 0.0304(4) Uani 1 d . .
H44 H 0.2264 0.5617 0.0572 0.037 Uiso 1 calc . .
C45 C 0.26009(13) 0.63951(9) 0.02287(4) 0.0251(3) Uani 1 d . .
H45 H 0.3267 0.6518 0.0365 0.03 Uiso 1 calc . .
C46 C 0.38308(11) 0.82819(7) -0.10113(4) 0.0174(3) Uani 1 d . .
H46 H 0.3109 0.8398 -0.1143 0.021 Uiso 1 calc . .
C47 C 0.41072(12) 0.75161(8) -0.11093(4) 0.0230(3) Uani 1 d . .
H47A H 0.479 0.7378 -0.0962 0.028 Uiso 1 calc . .
H47B H 0.3562 0.7184 -0.105 0.028 Uiso 1 calc . .
C48 C 0.41797(14) 0.74470(9) -0.15114(5) 0.0308(4) Uani 1 d . .
H48A H 0.4408 0.6956 -0.1561 0.037 Uiso 1 calc . .
H48B H 0.3474 0.7526 -0.1657 0.037 Uiso 1 calc . .
C49 C 0.49523(15) 0.79831(10) -0.16253(5) 0.0339(4) Uani 1 d . .
H49A H 0.4942 0.7946 -0.189 0.041 Uiso 1 calc . .
H49B H 0.5673 0.7869 -0.1501 0.041 Uiso 1 calc . .
C50 C 0.46705(15) 0.87438(9) -0.15310(5) 0.0305(4) Uani 1 d . .
H50A H 0.3981 0.8875 -0.1675 0.037 Uiso 1 calc . .
H50B H 0.5206 0.9078 -0.1595 0.037 Uiso 1 calc . .
C51 C 0.46158(12) 0.88176(8) -0.11283(4) 0.0224(3) Uani 1 d . .
H51A H 0.4398 0.931 -0.1078 0.027 Uiso 1 calc . .
H51B H 0.5323 0.8734 -0.0985 0.027 Uiso 1 calc . .
C52 C 0.30904(12) 0.92186(8) -0.04935(4) 0.0207(3) Uani 1 d . .
H52 H 0.2712 0.9335 -0.0742 0.025 Uiso 1 calc . .
C53 C 0.38839(13) 0.98187(9) -0.03711(5) 0.0311(4) Uani 1 d . .
H53A H 0.439 0.9852 -0.0543 0.037 Uiso 1 calc . .
H53B H 0.4285 0.97 -0.0129 0.037 Uiso 1 calc . .
C54 C 0.33389(15) 1.05449(9) -0.03525(5) 0.0351(4) Uani 1 d . .
H54A H 0.3872 1.0911 -0.0259 0.042 Uiso 1 calc . .
H54B H 0.3004 1.069 -0.0599 0.042 Uiso 1 calc . .
C55 C 0.25073(15) 1.05121(9) -0.01078(5) 0.0330(4) Uani 1 d . .
H55A H 0.2129 1.0974 -0.0118 0.04 Uiso 1 calc . .
H55B H 0.2853 1.0431 0.0146 0.04 Uiso 1 calc . .
C56 C 0.17234(13) 0.99112(9) -0.02257(5) 0.0289(3) Uani 1 d . .
H56A H 0.1324 1.0021 -0.0469 0.035 Uiso 1 calc . .
H56B H 0.1216 0.9881 -0.0055 0.035 Uiso 1 calc . .
C57 C 0.22840(13) 0.91891(8) -0.02371(4) 0.0246(3) Uani 1 d . .
H57A H 0.2644 0.9063 0.001 0.029 Uiso 1 calc . .
H57B H 0.1758 0.8813 -0.0319 0.029 Uiso 1 calc . .
C58 C 0.56894(11) 0.72433(7) 0.05083(4) 0.0175(3) Uani 1 d . .
C59 C 0.53317(11) 0.82584(7) 0.08999(4) 0.0169(3) Uani 1 d . .
C60 C 0.44477(13) 0.85451(9) 0.06831(4) 0.0259(3) Uani 1 d . .
H60 H 0.4217 0.8364 0.0446 0.031 Uiso 1 calc . .
C61 C 0.39037(14) 0.91010(9) 0.08175(5) 0.0296(4) Uani 1 d . .
H61 H 0.3294 0.9293 0.0671 0.036 Uiso 1 calc . .
C62 C 0.42362(13) 0.93781(8) 0.11602(5) 0.0262(3) Uani 1 d . .
H62 H 0.3863 0.976 0.1248 0.031 Uiso 1 calc . .
C63 C 0.51172(13) 0.90926(9) 0.13731(4) 0.0279(3) Uani 1 d . .
H63 H 0.5353 0.9281 0.1608 0.034 Uiso 1 calc . .
C64 C 0.56597(12) 0.85342(9) 0.12460(4) 0.0226(3) Uani 1 d . .
H64 H 0.626 0.8338 0.1396 0.027 Uiso 1 calc . .
C65 C 0.67294(12) 0.67455(8) -0.00347(4) 0.0238(3) Uani 1 d . .
H65 H 0.5989 0.6672 -0.0161 0.029 Uiso 1 calc . .
C66 C 0.70553(14) 0.75207(9) -0.00946(5) 0.0298(4) Uani 1 d . .
H66A H 0.6538 0.7849 -0.0014 0.036 Uiso 1 calc . .
H66B H 0.775 0.7615 0.0056 0.036 Uiso 1 calc . .
C67 C 0.71217(15) 0.76757(11) -0.04900(5) 0.0408(4) Uani 1 d . .
H67A H 0.6408 0.7649 -0.0636 0.049 Uiso 1 calc . .
H67B H 0.7391 0.8167 -0.0511 0.049 Uiso 1 calc . .
C68 C 0.78391(19) 0.71484(13) -0.06382(6) 0.0498(5) Uani 1 d . .
H68A H 0.7828 0.7243 -0.0899 0.06 Uiso 1 calc . .
H68B H 0.8571 0.7212 -0.0511 0.06 Uiso 1 calc . .
C69 C 0.7483(2) 0.63871(13) -0.05877(6) 0.0555(6) Uani 1 d . .
H69A H 0.7972 0.6051 -0.0679 0.067 Uiso 1 calc . .
H69B H 0.6773 0.6315 -0.0732 0.067 Uiso 1 calc . .
C70 C 0.74505(18) 0.62218(10) -0.01910(5) 0.0398(4) Uani 1 d . .
H70A H 0.8171 0.6253 -0.005 0.048 Uiso 1 calc . .
H70B H 0.7192 0.5728 -0.017 0.048 Uiso 1 calc . .
C77 C 1.00888(11) 0.27431(7) 0.15837(4) 0.0185(3) Uani 1 d . .
C78 C 1.05494(12) 0.17397(7) 0.11991(4) 0.0204(3) Uani 1 d . .
C79 C 1.14170(16) 0.14631(10) 0.14223(5) 0.0404(5) Uani 1 d . .
H79 H 1.1601 0.1628 0.1665 0.048 Uiso 1 calc . .
C80 C 1.20214(18) 0.09394(12) 0.12883(6) 0.0507(6) Uani 1 d . .
H80 H 1.2627 0.0756 0.1441 0.061 Uiso 1 calc . .
C81 C 1.17611(14) 0.06827(9) 0.09414(5) 0.0334(4) Uani 1 d . .
H81 H 1.218 0.0325 0.0855 0.04 Uiso 1 calc . .
C82 C 1.08890(14) 0.09500(10) 0.07221(5) 0.0343(4) Uani 1 d . .
H82 H 1.0696 0.0771 0.0483 0.041 Uiso 1 calc . .
C83 C 1.02875(13) 0.14792(10) 0.08471(5) 0.0322(4) Uani 1 d . .
H83 H 0.9691 0.1666 0.0691 0.039 Uiso 1 calc . .
C84 C 0.89827(12) 0.34159(8) 0.20882(4) 0.0220(3) Uani 1 d . .
H84 H 0.9679 0.3605 0.2209 0.026 Uiso 1 calc . .
C85 C 0.88264(13) 0.26664(9) 0.22359(5) 0.0285(3) Uani 1 d . .
H85A H 0.9426 0.2358 0.2201 0.034 Uiso 1 calc . .
H85B H 0.8176 0.2453 0.2099 0.034 Uiso 1 calc . .
C86 C 0.87450(14) 0.26920(10) 0.26397(5) 0.0330(4) Uani 1 d . .
H86A H 0.8616 0.2204 0.2725 0.04 Uiso 1 calc . .
H86B H 0.9421 0.2863 0.2779 0.04 Uiso 1 calc . .
C87 C 0.78589(13) 0.31845(9) 0.27108(4) 0.0285(3) Uani 1 d . .
H87A H 0.7175 0.2994 0.2587 0.034 Uiso 1 calc . .
H87B H 0.7842 0.3202 0.2974 0.034 Uiso 1 calc . .
C88 C 0.80225(13) 0.39331(9) 0.25728(4) 0.0284(3) Uani 1 d . .
H88A H 0.8672 0.414 0.2713 0.034 Uiso 1 calc . .
H88B H 0.7423 0.4241 0.2609 0.034 Uiso 1 calc . .
C89 C 0.81127(13) 0.39212(8) 0.21703(4) 0.0256(3) Uani 1 d . .
H89A H 0.8261 0.4411 0.2092 0.031 Uiso 1 calc . .
H89B H 0.7431 0.3769 0.2028 0.031 Uiso 1 calc . .
C71 C 0.60369(13) 0.57434(8) 0.04750(4) 0.0220(3) Uani 0.49(3) d A 1
H71 H 0.5499 0.5701 0.025 0.026 Uiso 0.49(3) calc A 1
C72 C 0.6794(10) 0.5114(6) 0.0495(5) 0.035(2) Uani 0.49(3) d A 1
H72A H 0.7396 0.5207 0.0691 0.042 Uiso 0.49(3) calc A 1
H72B H 0.7074 0.5088 0.0265 0.042 Uiso 0.49(3) calc A 1
C73 C 0.6322(12) 0.4390(6) 0.0564(5) 0.046(3) Uani 0.49(3) d A 1
H73A H 0.5834 0.4237 0.0344 0.055 Uiso 0.49(3) calc A 1
H73B H 0.6892 0.403 0.0614 0.055 Uiso 0.49(3) calc A 1
C74 C 0.5733(14) 0.4423(8) 0.0882(4) 0.037(3) Uani 0.49(3) d A 1
H74A H 0.6245 0.4484 0.1108 0.045 Uiso 0.49(3) calc A 1
H74B H 0.5359 0.3965 0.0899 0.045 Uiso 0.49(3) calc A 1
C75 C 0.4944(11) 0.5032(7) 0.0848(5) 0.037(3) Uani 0.49(3) d A 1
H75A H 0.4602 0.5044 0.1066 0.044 Uiso 0.49(3) calc A 1
H75B H 0.4391 0.4948 0.0635 0.044 Uiso 0.49(3) calc A 1
C76 C 0.5479(14) 0.5752(7) 0.0807(4) 0.025(2) Uani 0.49(3) d A 1
H76A H 0.5998 0.5852 0.1027 0.03 Uiso 0.49(3) calc A 1
H76B H 0.4945 0.6137 0.0779 0.03 Uiso 0.49(3) calc A 1
C71A C 0.60369(13) 0.57434(8) 0.04750(4) 0.0220(3) Uani 0.51(3) d A 2
H71A H 0.5597 0.5657 0.0232 0.026 Uiso 0.51(3) calc A 2
C72A C 0.6835(9) 0.5115(6) 0.0563(4) 0.036(2) Uani 0.51(3) d A 2
H72C H 0.7297 0.5089 0.0377 0.044 Uiso 0.51(3) calc A 2
H72D H 0.7282 0.5196 0.0801 0.044 Uiso 0.51(3) calc A 2
C73A C 0.6215(13) 0.4403(5) 0.0569(4) 0.048(3) Uani 0.51(3) d A 2
H73C H 0.5777 0.4325 0.0329 0.058 Uiso 0.51(3) calc A 2
H73D H 0.6719 0.4001 0.0617 0.058 Uiso 0.51(3) calc A 2
C74A C 0.5513(12) 0.4410(7) 0.0857(4) 0.030(2) Uani 0.51(3) d A 2
H74C H 0.5121 0.3954 0.0853 0.037 Uiso 0.51(3) calc A 2
H74D H 0.5945 0.4468 0.11 0.037 Uiso 0.51(3) calc A 2
C75A C 0.4751(10) 0.5030(6) 0.0777(4) 0.0285(18) Uani 0.51(3) d A 2
H75C H 0.4303 0.5056 0.0967 0.034 Uiso 0.51(3) calc A 2
H75D H 0.4287 0.4947 0.0542 0.034 Uiso 0.51(3) calc A 2
C76A C 0.5328(12) 0.5740(7) 0.0762(4) 0.025(2) Uani 0.51(3) d A 2
H76C H 0.4804 0.613 0.071 0.03 Uiso 0.51(3) calc A 2
H76D H 0.5759 0.5836 0.1002 0.03 Uiso 0.51(3) calc A 2
C90 C 0.96983(13) 0.42332(8) 0.15163(4) 0.0246(3) Uani 0.642(14) d B 1
H90 H 1.0136 0.4386 0.175 0.03 Uiso 0.642(14) calc B 1
C91 C 0.8815(5) 0.4807(3) 0.13924(19) 0.0392(12) Uani 0.642(14) d B 1
H91A H 0.837 0.465 0.1164 0.047 Uiso 0.642(14) calc B 1
H91B H 0.836 0.4856 0.158 0.047 Uiso 0.642(14) calc B 1
C92 C 0.9333(6) 0.5538(3) 0.13331(17) 0.0422(13) Uani 0.642(14) d B 1
H92A H 0.8777 0.589 0.1243 0.051 Uiso 0.642(14) calc B 1
H92B H 0.9719 0.5714 0.1568 0.051 Uiso 0.642(14) calc B 1
C93 C 1.0072(8) 0.5480(5) 0.1070(3) 0.051(3) Uani 0.642(14) d B 1
H93A H 1.0426 0.5946 0.1054 0.061 Uiso 0.642(14) calc B 1
H93B H 0.9671 0.5366 0.0828 0.061 Uiso 0.642(14) calc B 1
C94 C 1.0893(7) 0.4909(4) 0.1179(3) 0.054(2) Uani 0.642(14) d B 1
H94A H 1.1343 0.5048 0.1409 0.065 Uiso 0.642(14) calc B 1
H94B H 1.1347 0.4869 0.0991 0.065 Uiso 0.642(14) calc B 1
C95 C 1.0379(7) 0.4178(5) 0.1227(2) 0.0326(17) Uani 0.642(14) d B 1
H95A H 0.9945 0.403 0.0995 0.039 Uiso 0.642(14) calc B 1
H95B H 1.0933 0.3813 0.1296 0.039 Uiso 0.642(14) calc B 1
C90A C 0.96983(13) 0.42332(8) 0.15163(4) 0.0246(3) Uani 0.358(14) d B 2
H90A H 1.0314 0.4254 0.1718 0.03 Uiso 0.358(14) calc B 2
C91A C 0.9154(9) 0.4934(4) 0.1517(3) 0.0313(19) Uani 0.358(14) d B 2
H91C H 0.8981 0.5015 0.1762 0.038 Uiso 0.358(14) calc B 2
H91D H 0.8482 0.4908 0.1346 0.038 Uiso 0.358(14) calc B 2
C92A C 0.9783(11) 0.5583(4) 0.1416(3) 0.043(2) Uani 0.358(14) d B 2
H92C H 0.9348 0.6021 0.1412 0.052 Uiso 0.358(14) calc B 2
H92D H 1.0422 0.5649 0.16 0.052 Uiso 0.358(14) calc B 2
C93A C 1.0100(10) 0.5475(7) 0.1045(3) 0.023(3) Uani 0.358(14) d B 2
H93C H 1.0498 0.5894 0.0979 0.028 Uiso 0.358(14) calc B 2
H93D H 0.9469 0.5408 0.0858 0.028 Uiso 0.358(14) calc B 2
C94A C 1.0788(10) 0.4805(7) 0.1078(3) 0.030(2) Uani 0.358(14) d B 2
H94C H 1.1406 0.4875 0.127 0.036 Uiso 0.358(14) calc B 2
H94D H 1.1047 0.4722 0.0847 0.036 Uiso 0.358(14) calc B 2
C95A C 1.0156(12) 0.4146(8) 0.1169(4) 0.031(3) Uani 0.358(14) d B 2
H95C H 0.9574 0.4057 0.0965 0.037 Uiso 0.358(14) calc B 2
H95D H 1.0623 0.3722 0.1193 0.037 Uiso 0.358(14) calc B 2

loop_
_atom_site_aniso_label
_atom_site_aniso_U_11
_atom_site_aniso_U_22
_atom_site_aniso_U_33
_atom_site_aniso_U_23
_atom_site_aniso_U_13
_atom_site_aniso_U_12
P1 0.01359(18) 0.01890(18) 0.02128(18) 0.00144(13) -0.00083(13) -0.00329(13)
P2 0.01472(18) 0.01436(17) 0.01882(18) -0.00072(12) 0.00189(13) 0.00148(12)
P3 0.01507(18) 0.01864(18) 0.01704(18) 0.00218(13) 0.00029(13) -0.00519(13)
P4 0.01944(19) 0.01724(18) 0.01946(19) -0.00146(13) -0.00045(14) 0.00231(13)
P5 0.01573(18) 0.02245(19) 0.01866(18) 0.00218(13) -0.00112(14) 0.00218(13)
O1 0.0162(5) 0.0273(6) 0.0243(5) 0.0053(4) -0.0064(4) -0.0043(4)
O2 0.0165(5) 0.0221(5) 0.0236(5) -0.0021(4) -0.0050(4) 0.0012(4)
O3 0.0171(5) 0.0254(5) 0.0207(5) 0.0061(4) -0.0050(4) -0.0044(4)
O4 0.0190(5) 0.0208(5) 0.0248(5) -0.0020(4) -0.0073(4) 0.0005(4)
O5 0.0167(5) 0.0241(5) 0.0262(5) -0.0007(4) -0.0059(4) 0.0006(4)
N1 0.0127(6) 0.0191(6) 0.0190(6) 0.0014(5) -0.0016(5) -0.0020(4)
N2 0.0108(6) 0.0156(6) 0.0185(6) -0.0016(4) -0.0016(4) 0.0015(4)
N3 0.0125(6) 0.0173(6) 0.0153(5) 0.0019(4) -0.0011(4) -0.0029(4)
N4 0.0153(6) 0.0178(6) 0.0189(6) -0.0016(4) -0.0037(5) 0.0016(4)
N5 0.0165(6) 0.0198(6) 0.0236(6) -0.0007(5) -0.0060(5) 0.0001(5)
C1 0.0156(6) 0.0166(6) 0.0189(6) -0.0006(5) 0.0012(5) 0.0003(5)
C2 0.0173(7) 0.0139(6) 0.0214(7) -0.0002(5) 0.0025(5) -0.0001(5)
C3 0.0258(8) 0.0216(7) 0.0205(7) -0.0001(6) 0.0016(6) -0.0071(6)
C4 0.0284(8) 0.0254(8) 0.0275(8) -0.0019(6) 0.0021(6) -0.0122(6)
C5 0.0394(9) 0.0231(8) 0.0319(8) 0.0039(6) 0.0083(7) -0.0127(7)
C6 0.0436(10) 0.0316(9) 0.0269(8) 0.0124(7) 0.0002(7) -0.0076(7)
C7 0.0259(8) 0.0282(8) 0.0268(8) 0.0068(6) -0.0036(6) -0.0036(6)
C8 0.0207(7) 0.0220(7) 0.0229(7) -0.0029(6) 0.0020(6) -0.0037(6)
C9 0.0242(7) 0.0234(7) 0.0244(7) 0.0016(6) 0.0031(6) 0.0001(6)
C10 0.0305(8) 0.0277(8) 0.0316(8) 0.0033(6) 0.0090(7) 0.0032(6)
C11 0.0430(10) 0.0227(8) 0.0420(10) -0.0031(7) 0.0131(8) 0.0010(7)
C12 0.0454(11) 0.0309(9) 0.0370(9) -0.0104(7) 0.0034(8) -0.0064(8)
C13 0.0288(8) 0.0267(8) 0.0369(9) -0.0081(7) -0.0013(7) -0.0055(7)
C14 0.0170(7) 0.0185(7) 0.0232(7) -0.0002(5) 0.0048(5) -0.0003(5)
C15 0.0251(8) 0.0188(7) 0.0300(8) 0.0008(6) 0.0084(6) -0.0013(6)
C16 0.0347(9) 0.0291(8) 0.0317(9) 0.0043(7) 0.0148(7) 0.0018(7)
C17 0.0384(10) 0.0362(10) 0.0390(10) -0.0044(7) 0.0209(8) 0.0020(8)
C18 0.0357(9) 0.0329(9) 0.0362(9) -0.0123(7) 0.0135(7) -0.0018(7)
C19 0.0250(8) 0.0197(7) 0.0346(9) -0.0039(6) 0.0085(6) -0.0018(6)
C20 0.0138(6) 0.0135(6) 0.0162(6) 0.0018(5) 0.0010(5) -0.0009(5)
C21 0.0150(6) 0.0135(6) 0.0211(7) 0.0016(5) 0.0048(5) 0.0002(5)
C22 0.0197(7) 0.0183(7) 0.0277(8) 0.0018(6) 0.0003(6) 0.0049(5)
C23 0.0224(8) 0.0205(7) 0.0395(9) 0.0037(6) 0.0050(6) 0.0085(6)
C24 0.0311(9) 0.0195(7) 0.0383(9) -0.0003(6) 0.0156(7) 0.0077(6)
C25 0.0361(9) 0.0278(8) 0.0276(8) -0.0080(6) 0.0089(7) 0.0037(7)
C26 0.0207(7) 0.0264(8) 0.0240(7) -0.0048(6) 0.0012(6) 0.0054(6)
C27 0.0183(7) 0.0158(6) 0.0190(6) 0.0008(5) 0.0042(5) 0.0021(5)
C28 0.0309(8) 0.0180(7) 0.0264(8) 0.0007(6) 0.0138(6) 0.0020(6)
C29 0.0312(8) 0.0212(7) 0.0344(8) 0.0020(6) 0.0173(7) -0.0012(6)
C30 0.0357(9) 0.0184(7) 0.0298(8) 0.0051(6) 0.0112(7) -0.0011(6)
C31 0.0348(9) 0.0170(7) 0.0411(9) 0.0024(6) 0.0178(7) 0.0046(6)
C32 0.0263(8) 0.0182(7) 0.0432(9) 0.0074(6) 0.0151(7) 0.0066(6)
C33 0.0180(7) 0.0161(7) 0.0209(7) -0.0013(5) 0.0050(5) -0.0034(5)
C34 0.0527(11) 0.0183(7) 0.0340(9) -0.0014(6) 0.0236(8) 0.0011(7)
C35 0.0775(15) 0.0298(9) 0.0350(10) -0.0044(7) 0.0334(10) -0.0038(9)
C36 0.0463(11) 0.0358(10) 0.0403(10) 0.0066(8) 0.0260(8) -0.0015(8)
C37 0.0309(8) 0.0254(8) 0.0342(9) 0.0081(6) 0.0120(7) -0.0047(6)
C38 0.0244(8) 0.0170(7) 0.0300(8) 0.0002(6) 0.0075(6) -0.0051(6)
C39 0.0147(6) 0.0143(6) 0.0170(6) 0.0005(5) 0.0012(5) -0.0004(5)
C40 0.0176(7) 0.0139(6) 0.0169(6) -0.0012(5) 0.0044(5) -0.0024(5)
C41 0.0248(8) 0.0251(8) 0.0217(7) 0.0033(6) -0.0017(6) -0.0101(6)
C42 0.0291(8) 0.0311(8) 0.0295(8) 0.0015(7) 0.0010(6) -0.0167(7)
C43 0.0384(9) 0.0249(8) 0.0264(8) 0.0009(6) 0.0100(7) -0.0151(7)
C44 0.0387(9) 0.0288(8) 0.0237(8) 0.0096(6) 0.0050(7) -0.0074(7)
C45 0.0249(8) 0.0267(8) 0.0221(7) 0.0067(6) -0.0001(6) -0.0063(6)
C46 0.0170(7) 0.0151(6) 0.0204(7) 0.0018(5) 0.0038(5) 0.0008(5)
C47 0.0231(7) 0.0153(7) 0.0310(8) -0.0001(6) 0.0059(6) 0.0002(5)
C48 0.0349(9) 0.0249(8) 0.0346(9) -0.0095(7) 0.0119(7) 0.0015(7)
C49 0.0406(10) 0.0308(9) 0.0356(9) -0.0032(7) 0.0214(8) 0.0041(7)
C50 0.0406(10) 0.0253(8) 0.0301(8) 0.0052(6) 0.0188(7) 0.0043(7)
C51 0.0249(7) 0.0169(7) 0.0274(8) 0.0027(6) 0.0101(6) 0.0001(6)
C52 0.0238(7) 0.0187(7) 0.0198(7) -0.0012(5) 0.0043(6) -0.0056(6)
C53 0.0302(8) 0.0244(8) 0.0412(9) -0.0100(7) 0.0132(7) -0.0122(7)
C54 0.0463(10) 0.0229(8) 0.0392(9) -0.0055(7) 0.0160(8) -0.0115(7)
C55 0.0439(10) 0.0232(8) 0.0339(9) -0.0054(6) 0.0123(7) -0.0031(7)
C56 0.0322(9) 0.0244(8) 0.0321(8) -0.0002(6) 0.0109(7) -0.0009(6)
C57 0.0290(8) 0.0213(7) 0.0245(7) 0.0011(6) 0.0076(6) -0.0044(6)
C58 0.0182(7) 0.0143(6) 0.0188(6) 0.0006(5) -0.0004(5) -0.0019(5)
C59 0.0161(7) 0.0138(6) 0.0205(7) 0.0004(5) 0.0025(5) -0.0024(5)
C60 0.0266(8) 0.0239(8) 0.0241(7) -0.0036(6) -0.0045(6) 0.0072(6)
C61 0.0292(8) 0.0258(8) 0.0316(8) -0.0007(6) -0.0015(7) 0.0100(6)
C62 0.0260(8) 0.0218(7) 0.0322(8) -0.0041(6) 0.0096(6) 0.0024(6)
C63 0.0277(8) 0.0330(8) 0.0236(7) -0.0086(6) 0.0059(6) -0.0024(7)
C64 0.0180(7) 0.0285(8) 0.0205(7) -0.0026(6) 0.0005(5) 0.0007(6)
C65 0.0238(8) 0.0255(8) 0.0218(7) -0.0002(6) 0.0032(6) -0.0068(6)
C66 0.0287(8) 0.0251(8) 0.0350(9) 0.0056(7) 0.0033(7) -0.0059(6)
C67 0.0356(10) 0.0464(11) 0.0395(10) 0.0166(8) 0.0035(8) -0.0101(8)
C68 0.0544(13) 0.0630(14) 0.0366(10) 0.0096(9) 0.0205(9) -0.0148(11)
C69 0.0832(17) 0.0543(13) 0.0375(11) -0.0097(9) 0.0346(11) -0.0138(12)
C70 0.0602(13) 0.0300(9) 0.0353(10) -0.0023(7) 0.0259(9) -0.0023(8)
C77 0.0168(7) 0.0169(6) 0.0207(7) 0.0027(5) -0.0003(5) -0.0030(5)
C78 0.0196(7) 0.0146(6) 0.0257(7) 0.0006(5) 0.0000(6) -0.0014(5)
C79 0.0466(11) 0.0366(10) 0.0308(9) -0.0098(7) -0.0144(8) 0.0202(8)
C80 0.0540(13) 0.0468(12) 0.0420(11) -0.0137(9) -0.0191(9) 0.0335(10)
C81 0.0317(9) 0.0270(8) 0.0402(10) -0.0056(7) 0.0018(7) 0.0071(7)
C82 0.0309(9) 0.0385(10) 0.0316(9) -0.0117(7) -0.0006(7) 0.0026(7)
C83 0.0222(8) 0.0395(9) 0.0309(9) -0.0096(7) -0.0070(6) 0.0059(7)
C84 0.0190(7) 0.0240(7) 0.0222(7) 0.0046(6) 0.0012(6) -0.0028(5)
C85 0.0272(8) 0.0256(8) 0.0337(9) 0.0102(6) 0.0082(6) 0.0046(6)
C86 0.0281(8) 0.0384(9) 0.0334(9) 0.0181(7) 0.0077(7) 0.0040(7)
C87 0.0236(8) 0.0371(9) 0.0254(8) 0.0080(6) 0.0057(6) -0.0035(7)
C88 0.0323(8) 0.0306(8) 0.0233(8) -0.0013(6) 0.0073(6) -0.0048(7)
C89 0.0340(8) 0.0210(7) 0.0229(7) 0.0032(6) 0.0080(6) 0.0005(6)
C71 0.0298(8) 0.0172(7) 0.0189(7) 0.0006(5) 0.0035(6) 0.0013(6)
C72 0.055(4) 0.021(3) 0.038(5) 0.007(2) 0.031(3) 0.010(3)
C73 0.050(4) 0.034(5) 0.061(6) 0.011(4) 0.034(4) 0.017(3)
C74 0.036(5) 0.017(3) 0.064(5) 0.013(3) 0.022(3) 0.010(3)
C75 0.025(4) 0.031(3) 0.055(6) 0.021(3) 0.010(4) 0.006(2)
C76 0.029(4) 0.017(3) 0.032(5) 0.005(2) 0.012(4) 0.005(2)
C71A 0.0298(8) 0.0172(7) 0.0189(7) 0.0006(5) 0.0035(6) 0.0013(6)
C72A 0.049(4) 0.025(3) 0.044(5) 0.012(3) 0.033(3) 0.016(3)
C73A 0.096(8) 0.006(3) 0.053(5) -0.003(3) 0.043(5) 0.004(3)
C74A 0.034(5) 0.023(3) 0.040(3) 0.011(2) 0.021(3) 0.005(3)
C75A 0.028(4) 0.019(2) 0.040(4) 0.011(2) 0.011(3) 0.007(2)
C76A 0.029(4) 0.022(3) 0.024(3) 0.003(2) 0.005(3) 0.008(2)
C90 0.0338(8) 0.0185(7) 0.0210(7) 0.0040(5) 0.0028(6) 0.0014(6)
C91 0.043(2) 0.026(2) 0.055(3) 0.0181(19) 0.025(2) 0.0157(17)
C92 0.063(3) 0.0252(19) 0.047(3) 0.0100(17) 0.032(2) 0.017(2)
C93 0.071(5) 0.022(3) 0.068(5) 0.019(3) 0.034(4) 0.012(3)
C94 0.053(3) 0.024(3) 0.096(6) 0.013(3) 0.042(4) 0.003(2)
C95 0.032(3) 0.021(2) 0.052(3) 0.005(2) 0.025(3) 0.0038(19)
C90A 0.0338(8) 0.0185(7) 0.0210(7) 0.0040(5) 0.0028(6) 0.0014(6)
C91A 0.049(5) 0.013(2) 0.040(4) -0.001(2) 0.032(3) 0.002(3)
C92A 0.075(6) 0.015(3) 0.045(4) -0.003(2) 0.025(4) -0.002(4)
C93A 0.033(5) 0.022(5) 0.020(4) 0.000(3) 0.023(3) 0.006(4)
C94A 0.027(3) 0.016(4) 0.051(4) 0.007(3) 0.017(3) 0.006(3)
C95A 0.029(5) 0.021(3) 0.047(4) 0.002(3) 0.016(4) 0.003(3)

loop_
_atom_type_symbol
_atom_type_description
_atom_type_scat_dispersion_real
_atom_type_scat_dispersion_imag
_atom_type_scat_source
C C 0.0181 0.0091 'International Tables Vol C Tables 4.2.6.8 and 6.1.1.4'
H H 0 0 'International Tables Vol C Tables 4.2.6.8 and 6.1.1.4'
N N 0.0311 0.018 'International Tables Vol C Tables 4.2.6.8 and 6.1.1.4'
O O 0.0492 0.0322 'International Tables Vol C Tables 4.2.6.8 and 6.1.1.4'
P P 0.2955 0.4335 'International Tables Vol C Tables 4.2.6.8 and 6.1.1.4'

loop_
_exptl_crystal_face_index_h
_exptl_crystal_face_index_k
_exptl_crystal_face_index_l
_exptl_crystal_face_perp_dist
6 1 14 0.1804
0 5 22 0.1549
6 2 -19 0.035
7 0 10 0.1691
5 -7 10 0.1465
-1 -12 3 0.038
-6 -4 17 0.0507
-5 8 14 0.0634
2 -12 -5 0.0514
6 -5 11 0.1667
-5 7 -10 0.1642
-1 -12 3 0.0533
1 12 -3 0.042
-6 2 18 0.059
-5 -1 -16 0.1845
6 -2 -19 0.0332
-4 -9 13 0.0462
3 -11 -7 0.0363

loop_
_geom_angle_atom_site_label_1
_geom_angle_atom_site_label_2
_geom_angle_atom_site_label_3
_geom_angle
C14 P1 C8 106.84(7)
C14 P1 C1 97.76(6)
C8 P1 C1 96.23(6)
C33 P2 C27 102.49(6)
C33 P2 C20 95.57(6)
C27 P2 C20 98.70(6)
C46 P3 C52 101.26(6)
C46 P3 C39 96.46(6)
C52 P3 C39 98.69(6)
C65 P4 C71A 103.19(7)
C65 P4 C71 103.19(7)
C65 P4 C58 95.45(7)
C71A P4 C58 98.52(6)
C71 P4 C58 98.52(6)
C84 P5 C90A 101.87(7)
C84 P5 C90 101.87(7)
C84 P5 C77 98.24(6)
C90A P5 C77 97.76(7)
C90 P5 C77 97.76(7)
C1 N1 C2 128.06(12)
C1 N1 H1N 118.2(13)
C2 N1 H1N 113.7(13)
C20 N2 C21 127.98(12)
C20 N2 H2N 115.3(14)
C21 N2 H2N 116.7(14)
C39 N3 C40 128.55(12)
C39 N3 H3N 116.3(14)
C40 N3 H3N 115.1(14)
C58 N4 C59 128.01(12)
C58 N4 H4N 116.0(14)
C59 N4 H4N 115.9(14)
C77 N5 C78 128.47(13)
C77 N5 H5N 116.0(13)
C78 N5 H5N 115.4(13)
O1 C1 N1 124.02(13)
O1 C1 P1 123.57(11)
N1 C1 P1 112.38(10)
C3 C2 C7 119.65(14)
C3 C2 N1 123.48(13)
C7 C2 N1 116.87(13)
C2 C3 C4 119.30(14)
C2 C3 H3 120.3
C4 C3 H3 120.3
C5 C4 C3 121.20(15)
C5 C4 H4 119.4
C3 C4 H4 119.4
C6 C5 C4 119.12(15)
C6 C5 H5 120.4
C4 C5 H5 120.4
C5 C6 C7 120.56(15)
C5 C6 H6 119.7
C7 C6 H6 119.7
C6 C7 C2 120.16(15)
C6 C7 H7 119.9
C2 C7 H7 119.9
C9 C8 C13 110.42(13)
C9 C8 P1 117.33(10)
C13 C8 P1 110.65(11)
C9 C8 H8 105.9
C13 C8 H8 105.9
P1 C8 H8 105.9
C8 C9 C10 110.80(13)
C8 C9 H9A 109.5
C10 C9 H9A 109.5
C8 C9 H9B 109.5
C10 C9 H9B 109.5
H9A C9 H9B 108.1
C9 C10 C11 111.01(14)
C9 C10 H10A 109.4
C11 C10 H10A 109.4
C9 C10 H10B 109.4
C11 C10 H10B 109.4
H10A C10 H10B 108
C12 C11 C10 111.10(14)
C12 C11 H11A 109.4
C10 C11 H11A 109.4
C12 C11 H11B 109.4
C10 C11 H11B 109.4
H11A C11 H11B 108
C11 C12 C13 111.65(14)
C11 C12 H12A 109.3
C13 C12 H12A 109.3
C11 C12 H12B 109.3
C13 C12 H12B 109.3
H12A C12 H12B 108
C8 C13 C12 111.02(14)
C8 C13 H13A 109.4
C12 C13 H13A 109.4
C8 C13 H13B 109.4
C12 C13 H13B 109.4
H13A C13 H13B 108
C19 C14 C15 111.06(12)
C19 C14 P1 108.04(10)
C15 C14 P1 109.66(10)
C19 C14 H14 109.4
C15 C14 H14 109.4
P1 C14 H14 109.4
C16 C15 C14 111.90(13)
C16 C15 H15A 109.2
C14 C15 H15A 109.2
C16 C15 H15B 109.2
C14 C15 H15B 109.2
H15A C15 H15B 107.9
C15 C16 C17 111.59(14)
C15 C16 H16A 109.3
C17 C16 H16A 109.3
C15 C16 H16B 109.3
C17 C16 H16B 109.3
H16A C16 H16B 108
C16 C17 C18 110.34(14)
C16 C17 H17A 109.6
C18 C17 H17A 109.6
C16 C17 H17B 109.6
C18 C17 H17B 109.6
H17A C17 H17B 108.1
C19 C18 C17 111.45(14)
C19 C18 H18A 109.3
C17 C18 H18A 109.3
C19 C18 H18B 109.3
C17 C18 H18B 109.3
H18A C18 H18B 108
C18 C19 C14 112.21(13)
C18 C19 H19A 109.2
C14 C19 H19A 109.2
C18 C19 H19B 109.2
C14 C19 H19B 109.2
H19A C19 H19B 107.9
O2 C20 N2 123.76(13)
O2 C20 P2 122.93(10)
N2 C20 P2 113.30(9)
C26 C21 C22 119.76(14)
C26 C21 N2 116.97(13)
C22 C21 N2 123.26(13)
C23 C22 C21 118.94(15)
C23 C22 H22 120.5
C21 C22 H22 120.5
C24 C23 C22 121.56(15)
C24 C23 H23 119.2
C22 C23 H23 119.2
C23 C24 C25 119.08(14)
C23 C24 H24 120.5
C25 C24 H24 120.5
C24 C25 C26 120.31(15)
C24 C25 H25 119.8
C26 C25 H25 119.8
C25 C26 C21 120.34(14)
C25 C26 H26 119.8
C21 C26 H26 119.8
C28 C27 C32 109.14(12)
C28 C27 P2 112.24(10)
C32 C27 P2 108.62(10)
C28 C27 H27 108.9
C32 C27 H27 108.9
P2 C27 H27 108.9
C27 C28 C29 111.27(12)
C27 C28 H28A 109.4
C29 C28 H28A 109.4
C27 C28 H28B 109.4
C29 C28 H28B 109.4
H28A C28 H28B 108
C30 C29 C28 111.38(13)
C30 C29 H29A 109.4
C28 C29 H29A 109.4
C30 C29 H29B 109.4
C28 C29 H29B 109.4
H29A C29 H29B 108
C29 C30 C31 110.14(13)
C29 C30 H30A 109.6
C31 C30 H30A 109.6
C29 C30 H30B 109.6
C31 C30 H30B 109.6
H30A C30 H30B 108.1
C30 C31 C32 111.49(13)
C30 C31 H31A 109.3
C32 C31 H31A 109.3
C30 C31 H31B 109.3
C32 C31 H31B 109.3
H31A C31 H31B 108
C31 C32 C27 112.82(13)
C31 C32 H32A 109
C27 C32 H32A 109
C31 C32 H32B 109
C27 C32 H32B 109
H32A C32 H32B 107.8
C34 C33 C38 110.57(12)
C34 C33 P2 111.35(11)
C38 C33 P2 109.20(10)
C34 C33 H33 108.6
C38 C33 H33 108.6
P2 C33 H33 108.6
C33 C34 C35 111.13(15)
C33 C34 H34A 109.4
C35 C34 H34A 109.4
C33 C34 H34B 109.4
C35 C34 H34B 109.4
H34A C34 H34B 108
C36 C35 C34 111.31(16)
C36 C35 H35A 109.4
C34 C35 H35A 109.4
C36 C35 H35B 109.4
C34 C35 H35B 109.4
H35A C35 H35B 108
C37 C36 C35 110.15(15)
C37 C36 H36A 109.6
C35 C36 H36A 109.6
C37 C36 H36B 109.6
C35 C36 H36B 109.6
H36A C36 H36B 108.1
C36 C37 C38 111.80(14)
C36 C37 H37A 109.3
C38 C37 H37A 109.3
C36 C37 H37B 109.3
C38 C37 H37B 109.3
H37A C37 H37B 107.9
C37 C38 C33 111.93(13)
C37 C38 H38A 109.2
C33 C38 H38A 109.2
C37 C38 H38B 109.2
C33 C38 H38B 109.2
H38A C38 H38B 107.9
O3 C39 N3 124.19(13)
O3 C39 P3 123.22(10)
N3 C39 P3 112.58(10)
C45 C40 C41 119.54(13)
C45 C40 N3 116.81(13)
C41 C40 N3 123.65(13)
C40 C41 C42 119.25(14)
C40 C41 H41 120.4
C42 C41 H41 120.4
C43 C42 C41 121.31(15)
C43 C42 H42 119.3
C41 C42 H42 119.3
C42 C43 C44 119.16(14)
C42 C43 H43 120.4
C44 C43 H43 120.4
C43 C44 C45 120.31(15)
C43 C44 H44 119.8
C45 C44 H44 119.8
C44 C45 C40 120.44(14)
C44 C45 H45 119.8
C40 C45 H45 119.8
C47 C46 C51 110.50(12)
C47 C46 P3 110.44(10)
C51 C46 P3 109.97(10)
C47 C46 H46 108.6
C51 C46 H46 108.6
P3 C46 H46 108.6
C48 C47 C46 111.63(12)
C48 C47 H47A 109.3
C46 C47 H47A 109.3
C48 C47 H47B 109.3
C46 C47 H47B 109.3
H47A C47 H47B 108
C49 C48 C47 111.70(14)
C49 C48 H48A 109.3
C47 C48 H48A 109.3
C49 C48 H48B 109.3
C47 C48 H48B 109.3
H48A C48 H48B 107.9
C48 C49 C50 110.97(14)
C48 C49 H49A 109.4
C50 C49 H49A 109.4
C48 C49 H49B 109.4
C50 C49 H49B 109.4
H49A C49 H49B 108
C49 C50 C51 111.40(13)
C49 C50 H50A 109.3
C51 C50 H50A 109.3
C49 C50 H50B 109.3
C51 C50 H50B 109.3
H50A C50 H50B 108
C50 C51 C46 111.27(13)
C50 C51 H51A 109.4
C46 C51 H51A 109.4
C50 C51 H51B 109.4
C46 C51 H51B 109.4
H51A C51 H51B 108
C57 C52 C53 109.09(12)
C57 C52 P3 113.66(10)
C53 C52 P3 108.67(11)
C57 C52 H52 108.4
C53 C52 H52 108.4
P3 C52 H52 108.4
C52 C53 C54 111.91(14)
C52 C53 H53A 109.2
C54 C53 H53A 109.2
C52 C53 H53B 109.2
C54 C53 H53B 109.2
H53A C53 H53B 107.9
C55 C54 C53 111.38(14)
C55 C54 H54A 109.4
C53 C54 H54A 109.4
C55 C54 H54B 109.4
C53 C54 H54B 109.4
H54A C54 H54B 108
C54 C55 C56 110.71(14)
C54 C55 H55A 109.5
C56 C55 H55A 109.5
C54 C55 H55B 109.5
C56 C55 H55B 109.5
H55A C55 H55B 108.1
C55 C56 C57 111.35(14)
C55 C56 H56A 109.4
C57 C56 H56A 109.4
C55 C56 H56B 109.4
C57 C56 H56B 109.4
H56A C56 H56B 108
C52 C57 C56 110.95(12)
C52 C57 H57A 109.4
C56 C57 H57A 109.4
C52 C57 H57B 109.4
C56 C57 H57B 109.4
H57A C57 H57B 108
O4 C58 N4 124.25(13)
O4 C58 P4 122.82(11)
N4 C58 P4 112.93(10)
C60 C59 C64 119.48(14)
C60 C59 N4 123.70(13)
C64 C59 N4 116.80(13)
C59 C60 C61 119.25(14)
C59 C60 H60 120.4
C61 C60 H60 120.4
C62 C61 C60 121.16(15)
C62 C61 H61 119.4
C60 C61 H61 119.4
C63 C62 C61 119.21(15)
C63 C62 H62 120.4
C61 C62 H62 120.4
C62 C63 C64 120.45(15)
C62 C63 H63 119.8
C64 C63 H63 119.8
C63 C64 C59 120.44(14)
C63 C64 H64 119.8
C59 C64 H64 119.8
C70 C65 C66 110.49(14)
C70 C65 P4 110.97(12)
C66 C65 P4 108.83(11)
C70 C65 H65 108.8
C66 C65 H65 108.8
P4 C65 H65 108.8
C67 C66 C65 112.45(15)
C67 C66 H66A 109.1
C65 C66 H66A 109.1
C67 C66 H66B 109.1
C65 C66 H66B 109.1
H66A C66 H66B 107.8
C68 C67 C66 111.55(16)
C68 C67 H67A 109.3
C66 C67 H67A 109.3
C68 C67 H67B 109.3
C66 C67 H67B 109.3
H67A C67 H67B 108
C69 C68 C67 110.43(17)
C69 C68 H68A 109.6
C67 C68 H68A 109.6
C69 C68 H68B 109.6
C67 C68 H68B 109.6
H68A C68 H68B 108.1
C68 C69 C70 111.69(17)
C68 C69 H69A 109.3
C70 C69 H69A 109.3
C68 C69 H69B 109.3
C70 C69 H69B 109.3
H69A C69 H69B 107.9
C69 C70 C65 111.06(17)
C69 C70 H70A 109.4
C65 C70 H70A 109.4
C69 C70 H70B 109.4
C65 C70 H70B 109.4
H70A C70 H70B 108
O5 C77 N5 124.54(14)
O5 C77 P5 123.55(11)
N5 C77 P5 111.89(10)
C79 C78 C83 119.09(15)
C79 C78 N5 123.98(14)
C83 C78 N5 116.91(13)
C78 C79 C80 119.32(16)
C78 C79 H79 120.3
C80 C79 H79 120.3
C81 C80 C79 121.49(17)
C81 C80 H80 119.3
C79 C80 H80 119.3
C82 C81 C80 119.07(16)
C82 C81 H81 120.5
C80 C81 H81 120.5
C81 C82 C83 120.46(16)
C81 C82 H82 119.8
C83 C82 H82 119.8
C82 C83 C78 120.55(15)
C82 C83 H83 119.7
C78 C83 H83 119.7
C85 C84 C89 110.28(12)
C85 C84 P5 111.21(11)
C89 C84 P5 109.11(10)
C85 C84 H84 108.7
C89 C84 H84 108.7
P5 C84 H84 108.7
C84 C85 C86 111.22(14)
C84 C85 H85A 109.4
C86 C85 H85A 109.4
C84 C85 H85B 109.4
C86 C85 H85B 109.4
H85A C85 H85B 108
C87 C86 C85 111.53(13)
C87 C86 H86A 109.3
C85 C86 H86A 109.3
C87 C86 H86B 109.3
C85 C86 H86B 109.3
H86A C86 H86B 108
C88 C87 C86 110.32(13)
C88 C87 H87A 109.6
C86 C87 H87A 109.6
C88 C87 H87B 109.6
C86 C87 H87B 109.6
H87A C87 H87B 108.1
C87 C88 C89 111.04(13)
C87 C88 H88A 109.4
C89 C88 H88A 109.4
C87 C88 H88B 109.4
C89 C88 H88B 109.4
H88A C88 H88B 108
C88 C89 C84 112.55(13)
C88 C89 H89A 109.1
C84 C89 H89A 109.1
C88 C89 H89B 109.1
C84 C89 H89B 109.1
H89A C89 H89B 107.8
C72 C71 C76 110.5(8)
C72 C71 P4 109.4(5)
C76 C71 P4 109.3(6)
C72 C71 H71 109.2
C76 C71 H71 109.2
P4 C71 H71 109.2
C71 C72 C73 115.2(9)
C71 C72 H72A 108.5
C73 C72 H72A 108.5
C71 C72 H72B 108.5
C73 C72 H72B 108.5
H72A C72 H72B 107.5
C74 C73 C72 111.2(10)
C74 C73 H73A 109.4
C72 C73 H73A 109.4
C74 C73 H73B 109.4
C72 C73 H73B 109.4
H73A C73 H73B 108
C73 C74 C75 112.4(10)
C73 C74 H74A 109.1
C75 C74 H74A 109.1
C73 C74 H74B 109.1
C75 C74 H74B 109.1
H74A C74 H74B 107.9
C74 C75 C76 111.2(10)
C74 C75 H75A 109.4
C76 C75 H75A 109.4
C74 C75 H75B 109.4
C76 C75 H75B 109.4
H75A C75 H75B 108
C75 C76 C71 110.6(9)
C75 C76 H76A 109.5
C71 C76 H76A 109.5
C75 C76 H76B 109.5
C71 C76 H76B 109.5
H76A C76 H76B 108.1
C76A C71A C72A 107.4(7)
C76A C71A P4 113.6(5)
C72A C71A P4 109.0(5)
C76A C71A H71A 108.9
C72A C71A H71A 108.9
P4 C71A H71A 108.9
C73A C72A C71A 109.0(9)
C73A C72A H72C 109.9
C71A C72A H72C 109.9
C73A C72A H72D 109.9
C71A C72A H72D 109.9
H72C C72A H72D 108.3
C74A C73A C72A 111.9(9)
C74A C73A H73C 109.2
C72A C73A H73C 109.2
C74A C73A H73D 109.2
C72A C73A H73D 109.2
H73C C73A H73D 107.9
C75A C74A C73A 108.0(9)
C75A C74A H74C 110.1
C73A C74A H74C 110.1
C75A C74A H74D 110.1
C73A C74A H74D 110.1
H74C C74A H74D 108.4
C74A C75A C76A 111.7(9)
C74A C75A H75C 109.3
C76A C75A H75C 109.3
C74A C75A H75D 109.3
C76A C75A H75D 109.3
H75C C75A H75D 107.9
C71A C76A C75A 112.5(9)
C71A C76A H76C 109.1
C75A C76A H76C 109.1
C71A C76A H76D 109.1
C75A C76A H76D 109.1
H76C C76A H76D 107.8
C95 C90 C91 108.2(4)
C95 C90 P5 114.5(3)
C91 C90 P5 104.9(2)
C95 C90 H90 109.7
C91 C90 H90 109.7
P5 C90 H90 109.7
C92 C91 C90 109.5(3)
C92 C91 H91A 109.8
C90 C91 H91A 109.8
C92 C91 H91B 109.8
C90 C91 H91B 109.8
H91A C91 H91B 108.2
C93 C92 C91 111.7(5)
C93 C92 H92A 109.3
C91 C92 H92A 109.3
C93 C92 H92B 109.3
C91 C92 H92B 109.3
H92A C92 H92B 107.9
C92 C93 C94 111.8(6)
C92 C93 H93A 109.3
C94 C93 H93A 109.3
C92 C93 H93B 109.3
C94 C93 H93B 109.3
H93A C93 H93B 107.9
C93 C94 C95 111.3(7)
C93 C94 H94A 109.4
C95 C94 H94A 109.4
C93 C94 H94B 109.4
C95 C94 H94B 109.4
H94A C94 H94B 108
C90 C95 C94 109.6(6)
C90 C95 H95A 109.7
C94 C95 H95A 109.7
C90 C95 H95B 109.7
C94 C95 H95B 109.7
H95A C95 H95B 108.2
C91A C90A C95A 110.2(7)
C91A C90A P5 119.3(4)
C95A C90A P5 108.1(6)
C91A C90A H90A 106.1
C95A C90A H90A 106.1
P5 C90A H90A 106.1
C90A C91A C92A 115.2(6)
C90A C91A H91C 108.5
C92A C91A H91C 108.5
C90A C91A H91D 108.5
C92A C91A H91D 108.5
H91C C91A H91D 107.5
C93A C92A C91A 110.6(8)
C93A C92A H92C 109.5
C91A C92A H92C 109.5
C93A C92A H92D 109.5
C91A C92A H92D 109.5
H92C C92A H92D 108.1
C92A C93A C94A 106.1(9)
C92A C93A H93C 110.5
C94A C93A H93C 110.5
C92A C93A H93D 110.5
C94A C93A H93D 110.5
H93C C93A H93D 108.7
C93A C94A C95A 110.5(10)
C93A C94A H94C 109.5
C95A C94A H94C 109.5
C93A C94A H94D 109.5
C95A C94A H94D 109.5
H94C C94A H94D 108.1
C90A C95A C94A 113.3(10)
C90A C95A H95C 108.9
C94A C95A H95C 108.9
C90A C95A H95D 108.9
C94A C95A H95D 108.9
H95C C95A H95D 107.7

loop_
_geom_bond_atom_site_label_1
_geom_bond_atom_site_label_2
_geom_bond_distance
P1 C14 1.8503(15)
P1 C8 1.8677(15)
P1 C1 1.8850(14)
P2 C33 1.8591(15)
P2 C27 1.8695(14)
P2 C20 1.8846(14)
P3 C46 1.8589(15)
P3 C52 1.8781(16)
P3 C39 1.8861(14)
P4 C65 1.8582(16)
P4 C71A 1.8648(16)
P4 C71 1.8648(16)
P4 C58 1.8911(15)
P5 C84 1.8662(15)
P5 C90A 1.8716(16)
P5 C90 1.8716(16)
P5 C77 1.8916(15)
O1 C1 1.2262(18)
O2 C20 1.2284(17)
O3 C39 1.2251(17)
O4 C58 1.2269(18)
O5 C77 1.2242(18)
N1 C1 1.3563(18)
N1 C2 1.4140(18)
N1 H1N 0.822(19)
N2 C20 1.3536(18)
N2 C21 1.4136(18)
N2 H2N 0.79(2)
N3 C39 1.3537(18)
N3 C40 1.4137(17)
N3 H3N 0.79(2)
N4 C58 1.3512(18)
N4 C59 1.4161(18)
N4 H4N 0.81(2)
N5 C77 1.3524(19)
N5 C78 1.4184(19)
N5 H5N 0.80(2)
C2 C3 1.392(2)
C2 C7 1.394(2)
C3 C4 1.392(2)
C3 H3 0.95
C4 C5 1.386(2)
C4 H4 0.95
C5 C6 1.382(2)
C5 H5 0.95
C6 C7 1.388(2)
C6 H6 0.95
C7 H7 0.95
C8 C9 1.525(2)
C8 C13 1.537(2)
C8 H8 1
C9 C10 1.529(2)
C9 H9A 0.99
C9 H9B 0.99
C10 C11 1.529(2)
C10 H10A 0.99
C10 H10B 0.99
C11 C12 1.515(3)
C11 H11A 0.99
C11 H11B 0.99
C12 C13 1.537(2)
C12 H12A 0.99
C12 H12B 0.99
C13 H13A 0.99
C13 H13B 0.99
C14 C19 1.536(2)
C14 C15 1.536(2)
C14 H14 1
C15 C16 1.522(2)
C15 H15A 0.99
C15 H15B 0.99
C16 C17 1.523(2)
C16 H16A 0.99
C16 H16B 0.99
C17 C18 1.526(2)
C17 H17A 0.99
C17 H17B 0.99
C18 C19 1.525(2)
C18 H18A 0.99
C18 H18B 0.99
C19 H19A 0.99
C19 H19B 0.99
C21 C26 1.393(2)
C21 C22 1.394(2)
C22 C23 1.390(2)
C22 H22 0.95
C23 C24 1.385(2)
C23 H23 0.95
C24 C25 1.385(2)
C24 H24 0.95
C25 C26 1.387(2)
C25 H25 0.95
C26 H26 0.95
C27 C28 1.5291(19)
C27 C32 1.5344(19)
C27 H27 1
C28 C29 1.532(2)
C28 H28A 0.99
C28 H28B 0.99
C29 C30 1.520(2)
C29 H29A 0.99
C29 H29B 0.99
C30 C31 1.523(2)
C30 H30A 0.99
C30 H30B 0.99
C31 C32 1.530(2)
C31 H31A 0.99
C31 H31B 0.99
C32 H32A 0.99
C32 H32B 0.99
C33 C34 1.526(2)
C33 C38 1.5331(19)
C33 H33 1
C34 C35 1.529(2)
C34 H34A 0.99
C34 H34B 0.99
C35 C36 1.526(3)
C35 H35A 0.99
C35 H35B 0.99
C36 C37 1.517(2)
C36 H36A 0.99
C36 H36B 0.99
C37 C38 1.528(2)
C37 H37A 0.99
C37 H37B 0.99
C38 H38A 0.99
C38 H38B 0.99
C40 C45 1.391(2)
C40 C41 1.392(2)
C41 C42 1.393(2)
C41 H41 0.95
C42 C43 1.382(2)
C42 H42 0.95
C43 C44 1.384(2)
C43 H43 0.95
C44 C45 1.388(2)
C44 H44 0.95
C45 H45 0.95
C46 C47 1.5347(19)
C46 C51 1.5376(19)
C46 H46 1
C47 C48 1.529(2)
C47 H47A 0.99
C47 H47B 0.99
C48 C49 1.522(2)
C48 H48A 0.99
C48 H48B 0.99
C49 C50 1.524(2)
C49 H49A 0.99
C49 H49B 0.99
C50 C51 1.527(2)
C50 H50A 0.99
C50 H50B 0.99
C51 H51A 0.99
C51 H51B 0.99
C52 C57 1.528(2)
C52 C53 1.535(2)
C52 H52 1
C53 C54 1.535(2)
C53 H53A 0.99
C53 H53B 0.99
C54 C55 1.522(2)
C54 H54A 0.99
C54 H54B 0.99
C55 C56 1.526(2)
C55 H55A 0.99
C55 H55B 0.99
C56 C57 1.535(2)
C56 H56A 0.99
C56 H56B 0.99
C57 H57A 0.99
C57 H57B 0.99
C59 C60 1.391(2)
C59 C64 1.393(2)
C60 C61 1.394(2)
C60 H60 0.95
C61 C62 1.383(2)
C61 H61 0.95
C62 C63 1.381(2)
C62 H62 0.95
C63 C64 1.384(2)
C63 H63 0.95
C64 H64 0.95
C65 C70 1.531(2)
C65 C66 1.536(2)
C65 H65 1
C66 C67 1.524(2)
C66 H66A 0.99
C66 H66B 0.99
C67 C68 1.518(3)
C67 H67A 0.99
C67 H67B 0.99
C68 C69 1.517(3)
C68 H68A 0.99
C68 H68B 0.99
C69 C70 1.524(3)
C69 H69A 0.99
C69 H69B 0.99
C70 H70A 0.99
C70 H70B 0.99
C78 C79 1.380(2)
C78 C83 1.392(2)
C79 C80 1.395(3)
C79 H79 0.95
C80 C81 1.373(3)
C80 H80 0.95
C81 C82 1.370(2)
C81 H81 0.95
C82 C83 1.385(2)
C82 H82 0.95
C83 H83 0.95
C84 C85 1.532(2)
C84 C89 1.535(2)
C84 H84 1
C85 C86 1.533(2)
C85 H85A 0.99
C85 H85B 0.99
C86 C87 1.524(2)
C86 H86A 0.99
C86 H86B 0.99
C87 C88 1.519(2)
C87 H87A 0.99
C87 H87B 0.99
C88 C89 1.530(2)
C88 H88A 0.99
C88 H88B 0.99
C89 H89A 0.99
C89 H89B 0.99
C71 C72 1.522(9)
C71 C76 1.534(10)
C71 H71 1
C72 C73 1.523(10)
C72 H72A 0.99
C72 H72B 0.99
C73 C74 1.515(11)
C73 H73A 0.99
C73 H73B 0.99
C74 C75 1.516(10)
C74 H74A 0.99
C74 H74B 0.99
C75 C76 1.532(10)
C75 H75A 0.99
C75 H75B 0.99
C76 H76A 0.99
C76 H76B 0.99
C71A C76A 1.521(9)
C71A C72A 1.559(9)
C71A H71A 1
C72A C73A 1.554(10)
C72A H72C 0.99
C72A H72D 0.99
C73A C74A 1.516(9)
C73A H73C 0.99
C73A H73D 0.99
C74A C75A 1.516(9)
C74A H74C 0.99
C74A H74D 0.99
C75A C76A 1.526(10)
C75A H75C 0.99
C75A H75D 0.99
C76A H76C 0.99
C76A H76D 0.99
C90 C95 1.507(6)
C90 C91 1.576(4)
C90 H90 1
C91 C92 1.553(6)
C91 H91A 0.99
C91 H91B 0.99
C92 C93 1.482(8)
C92 H92A 0.99
C92 H92B 0.99
C93 C94 1.509(8)
C93 H93A 0.99
C93 H93B 0.99
C94 C95 1.541(7)
C94 H94A 0.99
C94 H94B 0.99
C95 H95A 0.99
C95 H95B 0.99
C90A C91A 1.487(7)
C90A C95A 1.524(12)
C90A H90A 1
C91A C92A 1.541(9)
C91A H91C 0.99
C91A H91D 0.99
C92A C93A 1.523(10)
C92A H92C 0.99
C92A H92D 0.99
C93A C94A 1.527(11)
C93A H93C 0.99
C93A H93D 0.99
C94A C95A 1.545(12)
C94A H94C 0.99
C94A H94D 0.99
C95A H95C 0.99
C95A H95D 0.99
